data_4078565
loop_
_publ_author_name
'Wang, Sunewang Rixin'
'Xie, Zuowei'

_publ_section_title
;
 Formal Insertion ofo-Carborynes into Ferrocenyl C--H Bonds: A Simple
 Access too-Carboranylferrocenes
;
_journal_issue 12
_journal_name_full Organometallics
_journal_page_first 4544
_journal_paper_doi 10.1021/om300324n
_journal_volume 31
_journal_year 2012
_chemical_formula_sum 'C13 H22 B10 Fe'
_chemical_formula_weight 342.26
_chemical_name_systematic
; 
 ? 
;
_space_group_IT_number 33
_symmetry_cell_setting monoclinic
_symmetry_space_group_name_Hall 'P 2c -2n'
_symmetry_space_group_name_H-M 'P n a 21'
_atom_sites_solution_hydrogens geom
_atom_sites_solution_primary direct
_atom_sites_solution_secondary difmap
_audit_creation_method SHELXL-97
_cell_angle_alpha 90.00
_cell_angle_beta 90.00
_cell_angle_gamma 90.00
_cell_formula_units_Z 4
_cell_length_a 20.2299(16)
_cell_length_b 11.6441(9)
_cell_length_c 7.4979(6)
_cell_measurement_reflns_used 523
_cell_measurement_temperature 296(2)
_cell_measurement_theta_max 15
_cell_measurement_theta_min 15
_cell_volume 1766.2(2)
_computing_cell_refinement 'BRUKER KAPPA APEXII DUO DIFFRACTOMETER'
_computing_data_collection 'BRUKER KAPPA APEXII DUO DIFFRACTOMETER'
_computing_data_reduction 'BRUKER KAPPA APEXII DUO DIFFRACTOMETER'
_computing_molecular_graphics 'SIEMENS SHETXTL'
_computing_publication_material 'SIEMENS SHETXTL'
_computing_structure_refinement 'SHELXL-97 (Sheldrick, 2008)'
_computing_structure_solution 'SHELXS-97 (Sheldrick, 2008)'
_diffrn_ambient_temperature 296(2)
_diffrn_measured_fraction_theta_full 0.998
_diffrn_measured_fraction_theta_max 0.998
_diffrn_measurement_device_type 'BRUKER KAPPA APEXII DUO DIFFRACTOMETER'
_diffrn_measurement_method 'PHI & OMEGA SCAN'
_diffrn_radiation_monochromator graphite
_diffrn_radiation_source 'fine-focus sealed tube'
_diffrn_radiation_type MoK\a
_diffrn_radiation_wavelength 0.71073
_diffrn_reflns_av_R_equivalents 0.0933
_diffrn_reflns_av_sigmaI/netI 0.0743
_diffrn_reflns_limit_h_max 24
_diffrn_reflns_limit_h_min -24
_diffrn_reflns_limit_k_max 13
_diffrn_reflns_limit_k_min -13
_diffrn_reflns_limit_l_max 9
_diffrn_reflns_limit_l_min -7
_diffrn_reflns_number 14745
_diffrn_reflns_theta_full 25.24
_diffrn_reflns_theta_max 25.24
_diffrn_reflns_theta_min 2.02
_exptl_absorpt_coefficient_mu 0.842
_exptl_absorpt_correction_T_max 0.6711
_exptl_absorpt_correction_T_min 0.5078
_exptl_absorpt_correction_type multi-scan
_exptl_crystal_colour orange
_exptl_crystal_density_diffrn 1.287
_exptl_crystal_density_method 'not measured'
_exptl_crystal_description block
_exptl_crystal_F_000 704
_exptl_crystal_size_max 0.40
_exptl_crystal_size_mid 0.20
_exptl_crystal_size_min 0.20
_refine_diff_density_max 0.223
_refine_diff_density_min -0.203
_refine_diff_density_rms 0.055
_refine_ls_abs_structure_details 'Flack H D (1983), Acta Cryst. A39, 876-881'
_refine_ls_abs_structure_Flack 0.04(3)
_refine_ls_extinction_method none
_refine_ls_goodness_of_fit_ref 1.065
_refine_ls_hydrogen_treatment riding
_refine_ls_matrix_type full
_refine_ls_number_parameters 217
_refine_ls_number_reflns 3065
_refine_ls_number_restraints 4
_refine_ls_restrained_S_all 1.068
_refine_ls_R_factor_all 0.0511
_refine_ls_R_factor_gt 0.0418
_refine_ls_shift/su_max 0.006
_refine_ls_shift/su_mean 0.001
_refine_ls_structure_factor_coef Fsqd
_refine_ls_weighting_details 'calc w=1/[\s^2^(Fo^2^)+(0.0462P)^2^+0.0000P] where P=(Fo^2^+2Fc^2^)/3'
_refine_ls_weighting_scheme calc
_refine_ls_wR_factor_gt 0.0995
_refine_ls_wR_factor_ref 0.1058
_reflns_number_gt 2633
_reflns_number_total 3065
_reflns_threshold_expression >2sigma(I)
_cod_data_source_file om300324n_si_002.cif
_cod_data_source_block 5i
_cod_depositor_comments
;
The following automatic conversions were performed:

'_symmetry_cell_setting' value 'Monoclinic' changed to 'monoclinic'
according to /home/saulius/struct/CIF-dictionaries/cif_core.dic
dictionary named 'cif_core.dic' version 2.4.1 from 2010-06-29.

Automatic conversion script
Id: cif_fix_values 1891 2012-01-12 08:04:46Z andrius 
;
_cod_original_sg_symbol_H-M Pna2(1)
_cod_database_code 4078565

loop_
_symmetry_equiv_pos_as_xyz
'x, y, z'
'-x, -y, z+1/2'
'x+1/2, -y+1/2, z'
'-x+1/2, y+1/2, z+1/2'

loop_
_atom_site_label
_atom_site_type_symbol
_atom_site_fract_x
_atom_site_fract_y
_atom_site_fract_z
_atom_site_U_iso_or_equiv
_atom_site_adp_type
_atom_site_occupancy
_atom_site_symmetry_multiplicity
_atom_site_calc_flag
_atom_site_refinement_flags
Fe1 Fe -0.974695(18) -0.27090(4) -0.26002(10) 0.04019(16) Uani 1 1 d .
C1 C -0.84996(15) -0.1066(2) -0.1910(4) 0.0346(7) Uani 1 1 d D
C2 C -0.81722(16) -0.0038(3) -0.0594(5) 0.0419(8) Uani 1 1 d D
C20 C -0.91625(15) -0.1510(3) -0.1399(4) 0.0378(7) Uani 1 1 d .
C21 C -0.97874(14) -0.1026(3) -0.1866(6) 0.0454(8) Uani 1 1 d .
H21A H -0.9860 -0.0372 -0.2664 0.054 Uiso 1 1 calc R
C22 C -1.02798(18) -0.1656(4) -0.0984(6) 0.0552(10) Uani 1 1 d .
H22A H -1.0757 -0.1518 -0.1065 0.066 Uiso 1 1 calc R
C23 C -0.9976(3) -0.2517(5) 0.0020(7) 0.0608(13) Uani 1 1 d .
H23A H -1.0204 -0.3085 0.0763 0.073 Uiso 1 1 calc R
C24 C -0.9289(2) -0.2440(4) -0.0223(5) 0.0516(9) Uani 1 1 d .
H24A H -0.8956 -0.2940 0.0323 0.062 Uiso 1 1 calc R
C25 C -0.9427(2) -0.4230(4) -0.3586(8) 0.0728(14) Uani 1 1 d .
H25A H -0.9097 -0.4732 -0.3028 0.087 Uiso 1 1 calc R
C26 C -1.0110(2) -0.4268(4) -0.3284(8) 0.0760(15) Uani 1 1 d .
H26A H -1.0341 -0.4802 -0.2488 0.091 Uiso 1 1 calc R
C27 C -1.0404(2) -0.3425(5) -0.4316(8) 0.0727(14) Uani 1 1 d .
H27A H -1.0878 -0.3256 -0.4375 0.087 Uiso 1 1 calc R
C28 C -0.9899(4) -0.2850(5) -0.5273(8) 0.0727(17) Uani 1 1 d .
H28A H -0.9958 -0.2216 -0.6119 0.087 Uiso 1 1 calc R
C29 C -0.9295(2) -0.3372(4) -0.4796(6) 0.0667(13) Uani 1 1 d .
H29A H -0.8857 -0.3157 -0.5243 0.080 Uiso 1 1 calc R
C30 C -0.85693(19) 0.0348(4) 0.0996(6) 0.0645(11) Uani 1 1 d .
H30A H -0.8791 -0.0302 0.1511 0.097 Uiso 1 1 calc R
H30B H -0.8890 0.0906 0.0626 0.097 Uiso 1 1 calc R
H30C H -0.8280 0.0684 0.1866 0.097 Uiso 1 1 calc R
B3 B -0.78494(19) -0.1393(3) -0.0524(7) 0.0465(10) Uani 1 1 d .
H3 H -0.7891 -0.1970 0.0632 0.056 Uiso 1 1 calc R
B4 B -0.78852(16) -0.1896(3) -0.2757(8) 0.0463(9) Uani 1 1 d D
H4 H -0.7942 -0.2815 -0.3063 0.056 Uiso 1 1 calc R
B5 B -0.8272(2) -0.0827(4) -0.4075(6) 0.0480(10) Uani 1 1 d D
H5 H -0.8583 -0.1045 -0.5231 0.058 Uiso 1 1 calc R
B6 B -0.84634(17) 0.0335(3) -0.2650(8) 0.0460(8) Uani 1 1 d .
H6 H -0.8903 0.0876 -0.2858 0.055 Uiso 1 1 calc R
B7 B -0.7335(2) -0.0158(4) -0.0485(8) 0.0551(11) Uani 1 1 d .
H7 H -0.7035 0.0062 0.0690 0.066 Uiso 1 1 calc R
B8 B -0.7142(2) -0.1331(4) -0.1904(8) 0.0593(14) Uani 1 1 d .
H8 H -0.6710 -0.1882 -0.1654 0.071 Uiso 1 1 calc R
B9 B -0.7395(2) -0.0972(4) -0.4107(8) 0.0610(13) Uani 1 1 d .
H9 H -0.7127 -0.1281 -0.5290 0.073 Uiso 1 1 calc R
B10 B -0.7764(2) 0.0407(4) -0.4039(7) 0.0549(11) Uani 1 1 d .
H10 H -0.7742 0.0997 -0.5183 0.066 Uiso 1 1 calc R
B11 B -0.7717(2) 0.0896(3) -0.1815(7) 0.0519(11) Uani 1 1 d .
H11 H -0.7664 0.1814 -0.1495 0.062 Uiso 1 1 calc R
B12 B -0.70608(19) 0.0099(3) -0.2706(9) 0.0576(10) Uani 1 1 d .
H12 H -0.6576 0.0486 -0.2984 0.069 Uiso 1 1 calc R

loop_
_atom_site_aniso_label
_atom_site_aniso_U_11
_atom_site_aniso_U_22
_atom_site_aniso_U_33
_atom_site_aniso_U_23
_atom_site_aniso_U_13
_atom_site_aniso_U_12
Fe1 0.0369(2) 0.0486(2) 0.0350(3) -0.0035(3) 0.0042(3) -0.00351(16)
C1 0.0410(16) 0.0318(15) 0.0309(19) -0.0025(12) -0.0041(13) 0.0040(12)
C2 0.0481(18) 0.0391(17) 0.039(2) -0.0051(15) -0.0046(16) 0.0027(14)
C20 0.0361(16) 0.0498(18) 0.027(2) -0.0042(13) -0.0011(13) 0.0048(13)
C21 0.0400(18) 0.052(2) 0.044(2) -0.0072(15) -0.0039(15) 0.0097(14)
C22 0.0422(19) 0.077(3) 0.046(3) -0.017(2) 0.0040(16) 0.0053(17)
C23 0.050(2) 0.093(3) 0.039(3) 0.006(2) 0.010(2) -0.016(2)
C24 0.051(2) 0.068(2) 0.036(2) 0.0110(17) -0.0049(18) -0.0063(17)
C25 0.066(3) 0.059(3) 0.094(4) -0.020(2) 0.003(3) -0.002(2)
C26 0.075(3) 0.063(3) 0.090(4) -0.018(2) 0.024(2) -0.026(2)
C27 0.053(2) 0.098(4) 0.067(3) -0.032(3) -0.007(2) -0.017(2)
C28 0.105(5) 0.081(4) 0.032(3) -0.018(2) -0.001(3) -0.013(3)
C29 0.057(2) 0.083(3) 0.060(3) -0.034(3) 0.021(2) -0.020(2)
C30 0.071(3) 0.075(3) 0.048(3) -0.021(2) 0.004(2) 0.002(2)
B3 0.041(2) 0.045(2) 0.053(3) 0.0077(18) -0.0126(18) 0.0079(16)
B4 0.0442(17) 0.0326(15) 0.062(3) -0.010(2) 0.010(3) -0.0016(12)
B5 0.060(2) 0.049(2) 0.035(2) -0.0055(19) 0.002(2) -0.0186(19)
B6 0.060(2) 0.0333(15) 0.045(2) -0.001(2) -0.008(3) 0.0050(13)
B7 0.046(2) 0.056(2) 0.063(3) 0.003(2) -0.015(2) -0.0103(19)
B8 0.037(2) 0.050(2) 0.090(4) 0.003(2) 0.006(2) 0.0015(16)
B9 0.057(3) 0.055(3) 0.071(4) -0.019(2) 0.026(3) -0.019(2)
B10 0.076(3) 0.048(2) 0.041(3) 0.0022(19) -0.002(2) -0.021(2)
B11 0.066(3) 0.037(2) 0.054(3) -0.0057(18) -0.009(2) -0.0081(19)
B12 0.052(2) 0.052(2) 0.069(3) -0.005(3) 0.005(3) -0.0168(15)

loop_
_atom_type_symbol
_atom_type_description
_atom_type_scat_dispersion_real
_atom_type_scat_dispersion_imag
_atom_type_scat_source
C C 0.0033 0.0016 'International Tables Vol C Tables 4.2.6.8 and 6.1.1.4'
H H 0.0000 0.0000 'International Tables Vol C Tables 4.2.6.8 and 6.1.1.4'
B B 0.0013 0.0007 'International Tables Vol C Tables 4.2.6.8 and 6.1.1.4'
Fe Fe 0.3463 0.8444 'International Tables Vol C Tables 4.2.6.8 and 6.1.1.4'

loop_
_geom_angle_atom_site_label_1
_geom_angle_atom_site_label_2
_geom_angle_atom_site_label_3
_geom_angle
C26 Fe1 C25 40.51(18)
C26 Fe1 C27 39.9(2)
C25 Fe1 C27 67.6(2)
C26 Fe1 C23 105.1(2)
C25 Fe1 C23 121.5(2)
C27 Fe1 C23 120.6(2)
C26 Fe1 C22 119.94(18)
C25 Fe1 C22 156.1(2)
C27 Fe1 C22 106.17(17)
C23 Fe1 C22 40.2(2)
C26 Fe1 C24 121.7(2)
C25 Fe1 C24 107.99(19)
C27 Fe1 C24 156.6(2)
C23 Fe1 C24 40.4(2)
C22 Fe1 C24 68.04(17)
C26 Fe1 C21 156.41(16)
C25 Fe1 C21 162.29(15)
C27 Fe1 C21 122.71(19)
C23 Fe1 C21 67.9(2)
C22 Fe1 C21 40.32(16)
C24 Fe1 C21 68.47(16)
C26 Fe1 C28 67.9(2)
C25 Fe1 C28 67.6(2)
C27 Fe1 C28 40.8(3)
C23 Fe1 C28 158.1(2)
C22 Fe1 C28 123.8(2)
C24 Fe1 C28 160.9(2)
C21 Fe1 C28 109.7(2)
C26 Fe1 C29 67.54(19)
C25 Fe1 C29 39.6(2)
C27 Fe1 C29 67.99(18)
C23 Fe1 C29 157.9(2)
C22 Fe1 C29 161.6(2)
C24 Fe1 C29 124.28(18)
C21 Fe1 C29 126.99(18)
C28 Fe1 C29 40.6(2)
C26 Fe1 C20 159.44(19)
C25 Fe1 C20 125.05(15)
C27 Fe1 C20 160.2(2)
C23 Fe1 C20 68.27(18)
C22 Fe1 C20 68.37(15)
C24 Fe1 C20 40.82(15)
C21 Fe1 C20 40.99(12)
C28 Fe1 C20 125.3(2)
C29 Fe1 C20 110.90(14)
C20 C1 C2 116.7(3)
C20 C1 B4 123.9(3)
C2 C1 B4 109.6(2)
C20 C1 B5 122.9(3)
C2 C1 B5 109.5(3)
B4 C1 B5 62.7(3)
C20 C1 B3 117.2(3)
C2 C1 B3 60.2(2)
B4 C1 B3 62.6(3)
B5 C1 B3 113.9(3)
C20 C1 B6 116.7(3)
C2 C1 B6 60.0(2)
B4 C1 B6 112.8(3)
B5 C1 B6 61.9(2)
B3 C1 B6 111.8(3)
C30 C2 B11 121.8(3)
C30 C2 C1 117.7(3)
B11 C2 C1 110.7(3)
C30 C2 B7 121.2(3)
B11 C2 B7 62.5(2)
C1 C2 B7 111.1(3)
C30 C2 B6 117.1(3)
B11 C2 B6 62.3(2)
C1 C2 B6 61.09(19)
B7 C2 B6 114.1(3)
C30 C2 B3 117.0(3)
B11 C2 B3 113.7(3)
C1 C2 B3 60.8(2)
B7 C2 B3 62.7(2)
B6 C2 B3 113.2(3)
C24 C20 C21 107.0(3)
C24 C20 C1 126.0(3)
C21 C20 C1 126.7(3)
C24 C20 Fe1 69.3(2)
C21 C20 Fe1 69.40(19)
C1 C20 Fe1 130.3(2)
C22 C21 C20 107.9(4)
C22 C21 Fe1 69.7(2)
C20 C21 Fe1 69.60(19)
C23 C22 C21 108.5(4)
C23 C22 Fe1 69.8(3)
C21 C22 Fe1 70.0(2)
C22 C23 C24 108.6(4)
C22 C23 Fe1 70.0(3)
C24 C23 Fe1 69.9(3)
C23 C24 C20 108.0(4)
C23 C24 Fe1 69.7(3)
C20 C24 Fe1 69.8(2)
C29 C25 C26 108.7(4)
C29 C25 Fe1 70.6(3)
C26 C25 Fe1 69.7(2)
C27 C26 C25 108.1(4)
C27 C26 Fe1 70.2(3)
C25 C26 Fe1 69.8(2)
C26 C27 C28 108.1(4)
C26 C27 Fe1 69.9(3)
C28 C27 Fe1 69.8(3)
C29 C28 C27 107.0(6)
C29 C28 Fe1 69.7(3)
C27 C28 Fe1 69.4(3)
C25 C29 C28 108.3(4)
C25 C29 Fe1 69.8(3)
C28 C29 Fe1 69.7(3)
C2 B3 C1 58.96(18)
C2 B3 B8 104.7(3)
C1 B3 B8 104.9(3)
C2 B3 B4 105.1(3)
C1 B3 B4 58.1(2)
B8 B3 B4 59.6(3)
C2 B3 B7 58.4(2)
C1 B3 B7 106.2(3)
B8 B3 B7 60.1(3)
B4 B3 B7 107.9(3)
C1 B4 B8 106.0(3)
C1 B4 B3 59.3(2)
B8 B4 B3 59.9(3)
C1 B4 B5 59.0(2)
B8 B4 B5 108.5(3)
B3 B4 B5 108.2(3)
C1 B4 B9 106.0(3)
B8 B4 B9 60.3(3)
B3 B4 B9 108.3(3)
B5 B4 B9 60.3(3)
C1 B5 B6 59.4(2)
C1 B5 B10 105.9(3)
B6 B5 B10 59.7(2)
C1 B5 B4 58.3(2)
B6 B5 B4 107.3(3)
B10 B5 B4 107.8(3)
C1 B5 B9 105.4(3)
B6 B5 B9 107.3(3)
B10 B5 B9 59.9(2)
B4 B5 B9 60.1(3)
C2 B6 C1 58.9(2)
C2 B6 B10 105.6(3)
C1 B6 B10 105.7(3)
C2 B6 B11 58.5(3)
C1 B6 B11 105.9(3)
B10 B6 B11 60.2(3)
C2 B6 B5 106.0(3)
C1 B6 B5 58.6(2)
B10 B6 B5 60.2(2)
B11 B6 B5 108.2(3)
C2 B7 B11 58.5(2)
C2 B7 B8 104.7(3)
B11 B7 B8 107.1(4)
C2 B7 B3 58.8(2)
B11 B7 B3 107.3(3)
B8 B7 B3 59.7(3)
C2 B7 B12 104.6(3)
B11 B7 B12 59.3(3)
B8 B7 B12 60.0(3)
B3 B7 B12 107.7(4)
B4 B8 B3 60.4(3)
B4 B8 B7 108.5(3)
B3 B8 B7 60.2(3)
B4 B8 B12 107.8(3)
B3 B8 B12 108.1(3)
B7 B8 B12 60.2(3)
B4 B8 B9 60.4(3)
B3 B8 B9 108.7(3)
B7 B8 B9 108.2(3)
B12 B8 B9 59.5(3)
B12 B9 B10 60.3(3)
B12 B9 B8 60.2(3)
B10 B9 B8 107.9(4)
B12 B9 B4 107.6(4)
B10 B9 B4 107.3(3)
B8 B9 B4 59.3(3)
B12 B9 B5 107.9(3)
B10 B9 B5 59.6(2)
B8 B9 B5 107.2(3)
B4 B9 B5 59.6(2)
B6 B10 B11 59.9(3)
B6 B10 B5 60.2(2)
B11 B10 B5 107.9(3)
B6 B10 B9 108.2(3)
B11 B10 B9 107.3(4)
B5 B10 B9 60.5(2)
B6 B10 B12 107.5(4)
B11 B10 B12 59.4(3)
B5 B10 B12 108.1(3)
B9 B10 B12 59.6(3)
C2 B11 B12 106.1(3)
C2 B11 B7 59.0(2)
B12 B11 B7 60.9(3)
C2 B11 B6 59.2(2)
B12 B11 B6 108.5(3)
B7 B11 B6 108.6(3)
C2 B11 B10 105.9(3)
B12 B11 B10 60.6(3)
B7 B11 B10 109.5(3)
B6 B11 B10 59.9(3)
B11 B12 B9 108.1(3)
B11 B12 B10 60.0(3)
B9 B12 B10 60.1(3)
B11 B12 B8 107.3(3)
B9 B12 B8 60.3(3)
B10 B12 B8 107.8(3)
B11 B12 B7 59.8(3)
B9 B12 B7 108.6(3)
B10 B12 B7 108.1(3)
B8 B12 B7 59.8(3)

loop_
_geom_bond_atom_site_label_1
_geom_bond_atom_site_label_2
_geom_bond_distance
Fe1 C26 2.025(4)
Fe1 C25 2.026(4)
Fe1 C27 2.028(4)
Fe1 C23 2.031(5)
Fe1 C22 2.033(4)
Fe1 C24 2.033(4)
Fe1 C21 2.037(4)
Fe1 C28 2.034(6)
Fe1 C29 2.035(4)
Fe1 C20 2.039(3)
C1 C20 1.488(4)
C1 C2 1.687(4)
C1 B4 1.698(4)
C1 B5 1.710(5)
C1 B3 1.719(5)
C1 B6 1.724(4)
C2 C30 1.506(5)
C2 B11 1.693(6)
C2 B7 1.701(5)
C2 B6 1.706(6)
C2 B3 1.709(5)
C20 C24 1.420(5)
C20 C21 1.427(4)
C21 C22 1.402(6)
C22 C23 1.397(8)
C23 C24 1.404(7)
C25 C29 1.376(7)
C25 C26 1.402(6)
C26 C27 1.384(8)
C27 C28 1.416(9)
C28 C29 1.410(9)
B3 B8 1.767(7)
B3 B4 1.775(7)
B3 B7 1.775(6)
B4 B8 1.761(6)
B4 B5 1.772(6)
B4 B9 1.780(6)
B5 B6 1.767(6)
B5 B10 1.767(5)
B5 B9 1.783(6)
B6 B10 1.758(6)
B6 B11 1.759(6)
B7 B11 1.761(6)
B7 B8 1.774(7)
B7 B12 1.781(8)
B8 B12 1.778(6)
B8 B9 1.779(8)
B9 B12 1.764(7)
B9 B10 1.772(6)
B10 B11 1.765(7)
B10 B12 1.776(7)
B11 B12 1.753(6)
